data_7118906
loop_
_publ_author_name
'Ivanov, Daniil M.'
'Novikov, Alexander S.'
'Ananyev, Ivan V.'
'Kirina, Yulia V.'
'Kukushkin, Vadim Yu'

_publ_section_title
;
 Halogen bonding between metal centers and halocarbons.
;
_journal_issue 32
_journal_name_full 'Chemical communications (Cambridge, England)'
_journal_page_first 5565
_journal_page_last 5568
_journal_paper_doi 10.1039/c6cc01107a
_journal_volume 52
_journal_year 2016
_chemical_formula_moiety 'C6 H12 Br2 N4 Pt, 2(C H I3)'
_chemical_formula_sum 'C8 H14 Br2 I6 N4 Pt'
_chemical_formula_weight 1282.54
_space_group_crystal_system triclinic
_space_group_IT_number 2
_space_group_name_Hall '-P 1'
_space_group_name_H-M_alt 'P -1'
_symmetry_space_group_name_Hall '-P 1'
_symmetry_space_group_name_H-M 'P -1'
_atom_sites_solution_hydrogens geom
_audit_creation_method SHELXL-2014/6
_audit_update_record
;
2016-01-11 deposited with the CCDC.
2016-03-16 downloaded from the CCDC.
;
_cell_angle_alpha 81.0370(13)
_cell_angle_beta 75.8368(13)
_cell_angle_gamma 65.7179(12)
_cell_formula_units_Z 2
_cell_length_a 9.2800(6)
_cell_length_b 9.8201(6)
_cell_length_c 15.7209(10)
_cell_measurement_reflns_used 556
_cell_measurement_temperature 120(2)
_cell_measurement_theta_max 25
_cell_measurement_theta_min 3
_cell_volume 1263.74(14)
_computing_cell_refinement 'Bruker SAINT'
_computing_data_collection 'Bruker APEX II'
_computing_data_reduction 'Bruker SAINT'
_computing_molecular_graphics 'Bruker SHELXTL'
_computing_publication_material 'Bruker SHELXTL'
_computing_structure_refinement 'SHELXL-97 (Sheldrick, 1997)'
_computing_structure_solution 'SHELXS-97 (Sheldrick, 1997)'
_diffrn_ambient_temperature 120(2)
_diffrn_measured_fraction_theta_full 1.000
_diffrn_measured_fraction_theta_max 1.000
_diffrn_measurement_device_type 'Bruker APEX II CCD area detector''
_diffrn_measurement_method 'omega scans'
_diffrn_radiation_type MoK\a
_diffrn_radiation_wavelength 0.71073
_diffrn_reflns_av_R_equivalents 0.0311
_diffrn_reflns_av_unetI/netI 0.0419
_diffrn_reflns_Laue_measured_fraction_full 1.000
_diffrn_reflns_Laue_measured_fraction_max 1.000
_diffrn_reflns_limit_h_max 12
_diffrn_reflns_limit_h_min -12
_diffrn_reflns_limit_k_max 13
_diffrn_reflns_limit_k_min -13
_diffrn_reflns_limit_l_max 21
_diffrn_reflns_limit_l_min -21
_diffrn_reflns_number 15799
_diffrn_reflns_point_group_measured_fraction_full 1.000
_diffrn_reflns_point_group_measured_fraction_max 1.000
_diffrn_reflns_theta_full 25.242
_diffrn_reflns_theta_max 28.998
_diffrn_reflns_theta_min 1.338
_exptl_absorpt_coefficient_mu 16.041
_exptl_absorpt_correction_T_max 0.245
_exptl_absorpt_correction_T_min 0.155
_exptl_absorpt_correction_type multi-scan
_exptl_absorpt_process_details SADABS
_exptl_crystal_colour yellow
_exptl_crystal_density_diffrn 3.370
_exptl_crystal_description prism
_exptl_crystal_F_000 1112
_exptl_crystal_size_max 0.173
_exptl_crystal_size_mid 0.163
_exptl_crystal_size_min 0.127
_refine_diff_density_max 1.794
_refine_diff_density_min -1.278
_refine_diff_density_rms 0.237
_refine_ls_extinction_method none
_refine_ls_goodness_of_fit_ref 1.041
_refine_ls_hydrogen_treatment constr
_refine_ls_matrix_type full
_refine_ls_number_parameters 206
_refine_ls_number_reflns 6724
_refine_ls_number_restraints 16
_refine_ls_restrained_S_all 1.041
_refine_ls_R_factor_all 0.0426
_refine_ls_R_factor_gt 0.0351
_refine_ls_shift/su_max 0.001
_refine_ls_shift/su_mean 0.000
_refine_ls_structure_factor_coef Fsqd
_refine_ls_weighting_details 'w=1/[\s^2^(Fo^2^)+(0.0484P)^2^+1.4806P] where P=(Fo^2^+2Fc^2^)/3'
_refine_ls_weighting_scheme calc
_refine_ls_wR_factor_gt 0.0874
_refine_ls_wR_factor_ref 0.0908
_reflns_Friedel_coverage 0.000
_reflns_number_gt 5849
_reflns_number_total 6724
_reflns_threshold_expression I>2\s(I)
_cod_data_source_file c6cc01107a2.cif
_cod_data_source_block a
_cod_depositor_comments 'Adding full bibliography for 7118900--7118914.cif.'
_cod_database_code 7118906
_shelx_space_group_comment
;
The symmetry employed for this shelxl refinement is uniquely defined
by the following loop, which should always be used as a source of
symmetry information in preference to the above space-group names.
They are only intended as comments.
;
_shelx_estimated_absorpt_t_min 0.168
_shelx_estimated_absorpt_t_max 0.235
_shelxl_version_number 2014/6

loop_
_space_group_symop_operation_xyz
'x, y, z'
'-x, -y, -z'

loop_
_atom_site_label
_atom_site_type_symbol
_atom_site_fract_x
_atom_site_fract_y
_atom_site_fract_z
_atom_site_U_iso_or_equiv
_atom_site_adp_type
_atom_site_occupancy
_atom_site_site_symmetry_order
_atom_site_calc_flag
_atom_site_refinement_flags_posn
_atom_site_refinement_flags_adp
_atom_site_refinement_flags_occupancy
_atom_site_disorder_assembly
_atom_site_disorder_group
Pt1 Pt 0.5000 0.5000 0.0000 0.01981(8) Uani 1 2 d S . P . .
Br1 Br 0.22846(8) 0.58158(7) 0.09197(4) 0.02097(13) Uani 1 1 d . . . . .
N1 N 0.5414(7) 0.6484(6) 0.0493(4) 0.0259(12) Uani 1 1 d . . . . .
C1 C 0.5701(8) 0.7348(8) 0.0765(5) 0.0253(14) Uani 1 1 d . . . . .
N2 N 0.6077(7) 0.8299(6) 0.1066(4) 0.0310(14) Uani 1 1 d D . . . .
C2 C 0.7698(18) 0.798(4) 0.120(2) 0.032(4) Uani 0.49(5) 1 d D U P A 1
H2A H 0.8414 0.6954 0.1043 0.049 Uiso 0.49(5) 1 calc R U P A 1
H2B H 0.7647 0.8082 0.1817 0.049 Uiso 0.49(5) 1 calc R U P A 1
H2C H 0.8118 0.8684 0.0826 0.049 Uiso 0.49(5) 1 calc R U P A 1
C3 C 0.506(4) 0.9890(15) 0.113(2) 0.032(4) Uani 0.49(5) 1 d D U P A 1
H3A H 0.3988 1.0073 0.1025 0.048 Uiso 0.49(5) 1 calc R U P A 1
H3B H 0.5548 1.0473 0.0680 0.048 Uiso 0.49(5) 1 calc R U P A 1
H3C H 0.4944 1.0192 0.1711 0.048 Uiso 0.49(5) 1 calc R U P A 1
C2' C 0.761(2) 0.759(3) 0.1376(19) 0.032(4) Uani 0.51(5) 1 d D . P A 2
H2'A H 0.8078 0.6519 0.1290 0.049 Uiso 0.51(5) 1 calc R U P A 2
H2'B H 0.7412 0.7747 0.2003 0.049 Uiso 0.51(5) 1 calc R U P A 2
H2'C H 0.8361 0.8046 0.1043 0.049 Uiso 0.51(5) 1 calc R U P A 2
C3' C 0.481(3) 0.9749(19) 0.133(2) 0.032(4) Uani 0.51(5) 1 d D . P A 2
H3'A H 0.4076 1.0123 0.0913 0.048 Uiso 0.51(5) 1 calc R U P A 2
H3'B H 0.5302 1.0463 0.1323 0.048 Uiso 0.51(5) 1 calc R U P A 2
H3'C H 0.4206 0.9631 0.1920 0.048 Uiso 0.51(5) 1 calc R U P A 2
Pt1A Pt 0.5000 0.0000 0.5000 0.01933(8) Uani 1 2 d S . P . .
Br1A Br 0.59632(8) -0.11812(8) 0.35934(4) 0.02411(14) Uani 1 1 d . . . . .
N1A N 0.6746(7) 0.0733(6) 0.4706(4) 0.0248(12) Uani 1 1 d . . . . .
C1A C 0.7712(8) 0.1220(7) 0.4451(4) 0.0220(13) Uani 1 1 d . . . . .
N2A N 0.8820(7) 0.1784(7) 0.4212(4) 0.0268(12) Uani 1 1 d . . . . .
C2A C 0.8376(10) 0.3406(9) 0.4144(5) 0.0345(17) Uani 1 1 d . . . . .
H2AA H 0.7295 0.3894 0.4499 0.052 Uiso 1 1 calc R U . . .
H2AB H 0.8379 0.3781 0.3529 0.052 Uiso 1 1 calc R U . . .
H2AC H 0.9156 0.3629 0.4360 0.052 Uiso 1 1 calc R U . . .
C3A C 1.0426(9) 0.0850(9) 0.3733(5) 0.0331(16) Uani 1 1 d . . . . .
H3AA H 1.0578 -0.0207 0.3839 0.050 Uiso 1 1 calc R U . . .
H3AB H 1.1259 0.1003 0.3941 0.050 Uiso 1 1 calc R U . . .
H3AC H 1.0510 0.1130 0.3103 0.050 Uiso 1 1 calc R U . . .
C1S C 0.9180(9) 0.1966(8) 0.1113(5) 0.0279(15) Uani 1 1 d . . . . .
H1SA H 0.8848 0.2215 0.0530 0.034 Uiso 1 1 calc R U . . .
I1S I 0.70252(6) 0.24240(5) 0.21005(3) 0.03041(11) Uani 1 1 d . . . . .
I2S I 1.04687(6) 0.33346(5) 0.11669(3) 0.02900(11) Uani 1 1 d . . . . .
I3S I 1.07211(6) -0.03778(5) 0.11607(3) 0.02983(11) Uani 1 1 d . . . . .
C2S C 0.2556(9) 0.5516(7) 0.3193(5) 0.0266(14) Uani 1 1 d . . . . .
H2SA H 0.2846 0.5313 0.2557 0.032 Uiso 1 1 calc R U . . .
I4S I 0.39171(5) 0.67668(5) 0.33479(3) 0.02697(10) Uani 1 1 d . . . . .
I5S I 0.33269(6) 0.33599(5) 0.39070(4) 0.03464(12) Uani 1 1 d . . . . .
I6S I 0.00355(5) 0.67401(5) 0.34802(3) 0.02706(11) Uani 1 1 d . . . . .

loop_
_atom_site_aniso_label
_atom_site_aniso_U_11
_atom_site_aniso_U_22
_atom_site_aniso_U_33
_atom_site_aniso_U_23
_atom_site_aniso_U_13
_atom_site_aniso_U_12
Pt1 0.02645(18) 0.01671(16) 0.02085(17) 0.00019(12) -0.00902(13) -0.01101(13)
Br1 0.0214(3) 0.0205(3) 0.0234(3) -0.0032(2) -0.0046(2) -0.0098(2)
N1 0.029(3) 0.023(3) 0.033(3) -0.004(2) -0.010(2) -0.014(2)
C1 0.025(3) 0.024(3) 0.026(3) 0.000(3) -0.005(3) -0.010(3)
N2 0.028(3) 0.030(3) 0.043(4) -0.010(3) -0.011(3) -0.014(3)
C2 0.026(4) 0.035(8) 0.045(8) -0.011(6) -0.007(4) -0.018(4)
C3 0.045(7) 0.022(4) 0.036(10) -0.001(5) -0.017(6) -0.016(5)
C2' 0.026(4) 0.035(8) 0.045(8) -0.011(6) -0.007(4) -0.018(4)
C3' 0.045(7) 0.022(4) 0.036(10) -0.001(5) -0.017(6) -0.016(5)
Pt1A 0.02023(17) 0.01927(17) 0.02184(17) 0.00398(13) -0.00699(13) -0.01128(13)
Br1A 0.0255(3) 0.0306(3) 0.0214(3) -0.0041(3) -0.0020(2) -0.0167(3)
N1A 0.022(3) 0.020(3) 0.034(3) -0.004(2) -0.004(2) -0.011(2)
C1A 0.027(3) 0.022(3) 0.017(3) 0.000(2) -0.002(2) -0.011(3)
N2A 0.028(3) 0.026(3) 0.035(3) 0.002(2) -0.008(2) -0.020(2)
C2A 0.044(5) 0.031(4) 0.037(4) 0.003(3) -0.009(3) -0.023(3)
C3A 0.028(4) 0.037(4) 0.037(4) -0.002(3) -0.007(3) -0.015(3)
C1S 0.041(4) 0.021(3) 0.026(3) 0.001(3) -0.007(3) -0.017(3)
I1S 0.0310(2) 0.0313(2) 0.0310(2) -0.00044(19) -0.00730(19) -0.01416(19)
I2S 0.0379(3) 0.0229(2) 0.0295(2) -0.00020(17) -0.00402(19) -0.01714(19)
I3S 0.0378(3) 0.0218(2) 0.0332(2) -0.00100(18) -0.0083(2) -0.01442(19)
C2S 0.030(4) 0.020(3) 0.026(3) 0.005(3) -0.010(3) -0.005(3)
I4S 0.0259(2) 0.0240(2) 0.0307(2) 0.00061(17) -0.00343(17) -0.01140(17)
I5S 0.0288(2) 0.0218(2) 0.0495(3) 0.0090(2) -0.0084(2) -0.00970(18)
I6S 0.0254(2) 0.0237(2) 0.0319(2) 0.00316(18) -0.00747(18) -0.01027(17)

loop_
_atom_type_symbol
_atom_type_description
_atom_type_scat_dispersion_real
_atom_type_scat_dispersion_imag
_atom_type_scat_source
C C 0.0033 0.0016 'International Tables Vol C Tables 4.2.6.8 and 6.1.1.4'
H H 0.0000 0.0000 'International Tables Vol C Tables 4.2.6.8 and 6.1.1.4'
N N 0.0061 0.0033 'International Tables Vol C Tables 4.2.6.8 and 6.1.1.4'
I I -0.4742 1.8119 'International Tables Vol C Tables 4.2.6.8 and 6.1.1.4'
Pt Pt -1.7033 8.3905 'International Tables Vol C Tables 4.2.6.8 and 6.1.1.4'
Br Br -0.2901 2.4595 'International Tables Vol C Tables 4.2.6.8 and 6.1.1.4'

loop_
_geom_angle_atom_site_label_1
_geom_angle_atom_site_label_2
_geom_angle_atom_site_label_3
_geom_angle
_geom_angle_site_symmetry_1
_geom_angle_site_symmetry_3
N1 Pt1 N1 180.0 2_665 .
N1 Pt1 Br1 90.24(18) 2_665 .
N1 Pt1 Br1 89.76(18) . .
N1 Pt1 Br1 89.76(18) 2_665 2_665
N1 Pt1 Br1 90.24(18) . 2_665
Br1 Pt1 Br1 180.0 . 2_665
C1 N1 Pt1 177.9(6) . .
N1 C1 N2 178.1(8) . .
C1 N2 C3 123.7(16) . .
C1 N2 C3' 119.1(16) . .
C1 N2 C2 123.7(13) . .
C3 N2 C2 111(2) . .
C1 N2 C2' 113.1(12) . .
C3' N2 C2' 124.6(19) . .
N2 C2 H2A 109.5 . .
N2 C2 H2B 109.5 . .
H2A C2 H2B 109.5 . .
N2 C2 H2C 109.5 . .
H2A C2 H2C 109.5 . .
H2B C2 H2C 109.5 . .
N2 C3 H3A 109.5 . .
N2 C3 H3B 109.5 . .
H3A C3 H3B 109.5 . .
N2 C3 H3C 109.5 . .
H3A C3 H3C 109.5 . .
H3B C3 H3C 109.5 . .
N2 C2' H2'A 109.5 . .
N2 C2' H2'B 109.5 . .
H2'A C2' H2'B 109.5 . .
N2 C2' H2'C 109.5 . .
H2'A C2' H2'C 109.5 . .
H2'B C2' H2'C 109.5 . .
N2 C3' H3'A 109.5 . .
N2 C3' H3'B 109.5 . .
H3'A C3' H3'B 109.5 . .
N2 C3' H3'C 109.5 . .
H3'A C3' H3'C 109.5 . .
H3'B C3' H3'C 109.5 . .
N1A Pt1A N1A 180.0 2_656 .
N1A Pt1A Br1A 89.79(18) 2_656 .
N1A Pt1A Br1A 90.21(18) . .
N1A Pt1A Br1A 90.20(18) 2_656 2_656
N1A Pt1A Br1A 89.80(18) . 2_656
Br1A Pt1A Br1A 180.0 . 2_656
C1A N1A Pt1A 172.6(6) . .
N1A C1A N2A 176.2(7) . .
C1A N2A C2A 120.9(6) . .
C1A N2A C3A 118.4(6) . .
C2A N2A C3A 117.6(6) . .
N2A C2A H2AA 109.5 . .
N2A C2A H2AB 109.5 . .
H2AA C2A H2AB 109.5 . .
N2A C2A H2AC 109.5 . .
H2AA C2A H2AC 109.5 . .
H2AB C2A H2AC 109.5 . .
N2A C3A H3AA 109.5 . .
N2A C3A H3AB 109.5 . .
H3AA C3A H3AB 109.5 . .
N2A C3A H3AC 109.5 . .
H3AA C3A H3AC 109.5 . .
H3AB C3A H3AC 109.5 . .
I1S C1S I3S 111.2(3) . .
I1S C1S I2S 112.9(3) . .
I3S C1S I2S 111.2(3) . .
I1S C1S H1SA 107.0 . .
I3S C1S H1SA 107.0 . .
I2S C1S H1SA 107.0 . .
I6S C2S I5S 113.6(3) . .
I6S C2S I4S 113.1(3) . .
I5S C2S I4S 110.5(3) . .
I6S C2S H2SA 106.3 . .
I5S C2S H2SA 106.3 . .
I4S C2S H2SA 106.3 . .

loop_
_geom_bond_atom_site_label_1
_geom_bond_atom_site_label_2
_geom_bond_distance
_geom_bond_site_symmetry_2
Pt1 N1 1.958(6) 2_665
Pt1 N1 1.958(6) .
Pt1 Br1 2.4494(6) .
Pt1 Br1 2.4494(6) 2_665
N1 C1 1.152(9) .
C1 N2 1.306(9) .
N2 C3 1.461(9) .
N2 C3' 1.466(9) .
N2 C2 1.466(9) .
N2 C2' 1.471(9) .
C2 H2A 0.9800 .
C2 H2B 0.9800 .
C2 H2C 0.9800 .
C3 H3A 0.9800 .
C3 H3B 0.9800 .
C3 H3C 0.9800 .
C2' H2'A 0.9800 .
C2' H2'B 0.9800 .
C2' H2'C 0.9800 .
C3' H3'A 0.9800 .
C3' H3'B 0.9800 .
C3' H3'C 0.9800 .
Pt1A N1A 1.961(6) 2_656
Pt1A N1A 1.961(6) .
Pt1A Br1A 2.4522(7) .
Pt1A Br1A 2.4522(7) 2_656
N1A C1A 1.145(9) .
C1A N2A 1.312(9) .
N2A C2A 1.465(9) .
N2A C3A 1.473(10) .
C2A H2AA 0.9800 .
C2A H2AB 0.9800 .
C2A H2AC 0.9800 .
C3A H3AA 0.9800 .
C3A H3AB 0.9800 .
C3A H3AC 0.9800 .
C1S I1S 2.138(8) .
C1S I3S 2.154(7) .
C1S I2S 2.156(7) .
C1S H1SA 1.0000 .
C2S I6S 2.112(7) .
C2S I5S 2.159(7) .
C2S I4S 2.164(8) .
C2S H2SA 1.0000 .
